data_2227864
loop_
_publ_author_name
'DeBurgomaster, Paul'
'Zubieta, Jon'

_publ_section_title
;
 A binuclear vanadium oxyfluoride:
 di-\m-oxido-bis[(2,2'-bipyridyl)fluoridooxidovanadium(V)]
;
_journal_coeditor_code OM2351
_journal_issue 9
_journal_name_full 'Acta Crystallographica Section E'
_journal_page_first m1091
_journal_paper_doi 10.1107/S1600536810031302
_journal_volume 66
_journal_year 2010
_chemical_formula_iupac '[V2 F2 O4 (C10 H8 N)2]'
_chemical_formula_moiety 'C20 H16 F2 N4 O4 V2'
_chemical_formula_sum 'C20 H16 F2 N4 O4 V2'
_chemical_formula_weight 516.25
_chemical_name_systematic
;
di-\m-oxido-bis[(2,2'-bipyridyl)fluoridooxidovanadium(V)]
;
_space_group_IT_number 15
_symmetry_cell_setting monoclinic
_symmetry_space_group_name_Hall '-C 2yc'
_symmetry_space_group_name_H-M 'C 1 2/c 1'
_atom_sites_solution_hydrogens geom
_atom_sites_solution_primary direct
_atom_sites_solution_secondary difmap
_audit_creation_method SHELXL-97
_cell_angle_alpha 90.00
_cell_angle_beta 92.631(5)
_cell_angle_gamma 90.00
_cell_formula_units_Z 4
_cell_length_a 9.7526(6)
_cell_length_b 12.6499(8)
_cell_length_c 16.023(5)
_cell_measurement_reflns_used 5752
_cell_measurement_temperature 90(2)
_cell_measurement_theta_max 28.29
_cell_measurement_theta_min 2.55
_cell_volume 1974.7(6)
_computing_cell_refinement 'SAINT (Bruker, 1998)'
_computing_data_collection 'SMART (Bruker, 1998)'
_computing_data_reduction 'SAINT (Bruker, 1998)'
_computing_molecular_graphics 'CrystalMaker (Palmer, 2006)'
_computing_publication_material 'SHELXTL (Sheldrick, 2008)'
_computing_structure_refinement 'SHELXL97 (Sheldrick, 2008)'
_computing_structure_solution 'SHELXS97 (Sheldrick, 2008)'
_diffrn_ambient_temperature 90(2)
_diffrn_detector_area_resol_mean 512
_diffrn_measured_fraction_theta_full 0.998
_diffrn_measured_fraction_theta_max 0.998
_diffrn_measurement_device_type 'Bruker APEX CCD area-detector'
_diffrn_measurement_method '\f and \w scans'
_diffrn_radiation_monochromator graphite
_diffrn_radiation_source 'fine-focus sealed tube'
_diffrn_radiation_type MoK\a
_diffrn_radiation_wavelength 0.71073
_diffrn_reflns_av_R_equivalents 0.0184
_diffrn_reflns_av_sigmaI/netI 0.0161
_diffrn_reflns_limit_h_max 12
_diffrn_reflns_limit_h_min -12
_diffrn_reflns_limit_k_max 16
_diffrn_reflns_limit_k_min -16
_diffrn_reflns_limit_l_max 21
_diffrn_reflns_limit_l_min -20
_diffrn_reflns_number 9692
_diffrn_reflns_theta_full 28.07
_diffrn_reflns_theta_max 28.07
_diffrn_reflns_theta_min 2.54
_exptl_absorpt_coefficient_mu 1.003
_exptl_absorpt_correction_T_max 0.905
_exptl_absorpt_correction_T_min 0.866
_exptl_absorpt_correction_type multi-scan
_exptl_absorpt_process_details '(SADABS; Bruker, 1998)'
_exptl_crystal_colour Yellow
_exptl_crystal_density_diffrn 1.737
_exptl_crystal_density_meas 1.74(2)
_exptl_crystal_density_method flotation
_exptl_crystal_description Rod
_exptl_crystal_F_000 1040.0
_exptl_crystal_size_max 0.22
_exptl_crystal_size_mid 0.12
_exptl_crystal_size_min 0.10
_refine_diff_density_max 0.383
_refine_diff_density_min -0.384
_refine_ls_extinction_method none
_refine_ls_goodness_of_fit_ref 1.132
_refine_ls_hydrogen_treatment constr
_refine_ls_matrix_type full
_refine_ls_number_parameters 145
_refine_ls_number_reflns 2406
_refine_ls_number_restraints 0
_refine_ls_restrained_S_all 1.132
_refine_ls_R_factor_all 0.0321
_refine_ls_R_factor_gt 0.0314
_refine_ls_shift/su_max 0.001
_refine_ls_shift/su_mean 0.000
_refine_ls_structure_factor_coef Fsqd
_refine_ls_weighting_details 'calc w=1/[\s^2^(Fo^2^)+(0.0314P)^2^+4.0741P] where P=(Fo^2^+2Fc^2^)/3'
_refine_ls_weighting_scheme calc
_refine_ls_wR_factor_gt 0.0788
_refine_ls_wR_factor_ref 0.0793
_reflns_number_gt 2357
_reflns_number_total 2406
_reflns_threshold_expression I>2sigma(I)
_cod_data_source_file om2351.cif
_cod_data_source_block I
_cod_original_sg_symbol_H-M 'C 2/c'
_cod_database_code 2227864
_cod_database_fobs_code 2227864

loop_
_symmetry_equiv_pos_as_xyz
'x, y, z'
'-x, y, -z+1/2'
'x+1/2, y+1/2, z'
'-x+1/2, y+1/2, -z+1/2'
'-x, -y, -z'
'x, -y, z-1/2'
'-x+1/2, -y+1/2, -z'
'x+1/2, -y+1/2, z-1/2'

loop_
_atom_site_type_symbol
_atom_site_label
_atom_site_fract_x
_atom_site_fract_y
_atom_site_fract_z
_atom_site_U_iso_or_equiv
_atom_site_adp_type
_atom_site_calc_flag
_atom_site_refinement_flags
_atom_site_occupancy
_atom_site_disorder_assembly
_atom_site_disorder_group
V V1 0.10805(3) 1.04160(2) 0.066763(17) 0.01424(10) Uani d . 1 . .
F F1 -0.01010(11) 1.03518(8) 0.15020(6) 0.0199(2) Uani d . 1 . .
O O1 0.21267(13) 1.13285(10) 0.10042(8) 0.0205(3) Uani d . 1 . .
O O2 -0.01453(12) 0.90041(9) 0.01329(7) 0.0133(2) Uani d . 1 . .
N N1 0.20945(14) 0.90735(11) 0.13175(9) 0.0144(3) Uani d . 1 . .
N N2 0.25791(14) 0.97955(11) -0.01525(9) 0.0142(3) Uani d . 1 . .
C C1 0.17578(18) 0.87555(14) 0.20780(11) 0.0176(3) Uani d . 1 . .
H H1 0.1106 0.9156 0.2367 0.021 Uiso calc R 1 . .
C C2 0.23257(18) 0.78627(14) 0.24593(11) 0.0183(3) Uani d . 1 . .
H H2 0.2056 0.7650 0.2996 0.022 Uiso calc R 1 . .
C C3 0.32950(18) 0.72849(13) 0.20438(11) 0.0185(3) Uani d . 1 . .
H H3 0.3696 0.6669 0.2290 0.022 Uiso calc R 1 . .
C C4 0.36682(18) 0.76235(14) 0.12620(11) 0.0180(3) Uani d . 1 . .
H H4 0.4339 0.7248 0.0969 0.022 Uiso calc R 1 . .
C C5 0.30457(16) 0.85198(13) 0.09144(10) 0.0137(3) Uani d . 1 . .
C C6 0.33609(17) 0.89567(13) 0.00892(10) 0.0144(3) Uani d . 1 . .
C C7 0.44046(17) 0.85774(14) -0.03932(11) 0.0183(3) Uani d . 1 . .
H H7 0.4940 0.7985 -0.0214 0.022 Uiso calc R 1 . .
C C8 0.46484(17) 0.90815(15) -0.11414(11) 0.0199(4) Uani d . 1 . .
H H8 0.5357 0.8839 -0.1481 0.024 Uiso calc R 1 . .
C C9 0.38475(18) 0.99419(15) -0.13875(11) 0.0204(4) Uani d . 1 . .
H H9 0.4002 1.0299 -0.1896 0.024 Uiso calc R 1 . .
C C10 0.28181(18) 1.02718(14) -0.08794(11) 0.0178(3) Uani d . 1 . .
H H10 0.2262 1.0856 -0.1052 0.021 Uiso calc R 1 . .

loop_
_atom_site_aniso_label
_atom_site_aniso_U_11
_atom_site_aniso_U_22
_atom_site_aniso_U_33
_atom_site_aniso_U_12
_atom_site_aniso_U_13
_atom_site_aniso_U_23
V1 0.01400(15) 0.01331(15) 0.01525(16) 0.00446(10) -0.00118(10) -0.00316(10)
F1 0.0225(5) 0.0227(5) 0.0148(5) 0.0086(4) 0.0030(4) -0.0001(4)
O1 0.0197(6) 0.0188(6) 0.0226(6) 0.0028(5) -0.0028(5) -0.0063(5)
O2 0.0146(5) 0.0124(5) 0.0129(5) 0.0035(4) 0.0002(4) -0.0001(4)
N1 0.0134(6) 0.0154(6) 0.0140(6) 0.0032(5) -0.0016(5) -0.0015(5)
N2 0.0132(6) 0.0160(6) 0.0134(7) 0.0011(5) -0.0001(5) -0.0018(5)
C1 0.0180(8) 0.0197(8) 0.0150(8) 0.0044(6) 0.0000(6) -0.0017(6)
C2 0.0207(8) 0.0193(8) 0.0145(8) 0.0009(6) -0.0010(6) 0.0004(6)
C3 0.0218(8) 0.0130(7) 0.0201(8) 0.0030(6) -0.0037(7) 0.0003(6)
C4 0.0183(8) 0.0151(8) 0.0207(8) 0.0049(6) 0.0006(6) -0.0015(6)
C5 0.0128(7) 0.0140(7) 0.0139(7) 0.0009(6) -0.0022(6) -0.0028(6)
C6 0.0140(7) 0.0140(7) 0.0150(8) 0.0002(6) -0.0014(6) -0.0033(6)
C7 0.0152(8) 0.0188(8) 0.0208(8) 0.0032(6) 0.0011(6) -0.0033(6)
C8 0.0151(8) 0.0257(9) 0.0192(8) 0.0012(7) 0.0040(6) -0.0050(7)
C9 0.0182(8) 0.0258(9) 0.0173(8) -0.0005(7) 0.0031(6) 0.0015(7)
C10 0.0161(8) 0.0194(8) 0.0178(8) 0.0023(6) 0.0001(6) 0.0009(6)

loop_
_atom_type_symbol
_atom_type_description
_atom_type_scat_dispersion_real
_atom_type_scat_dispersion_imag
_atom_type_scat_source
C C 0.0033 0.0016 'International Tables Vol C Tables 4.2.6.8 and 6.1.1.4'
H H 0.0000 0.0000 'International Tables Vol C Tables 4.2.6.8 and 6.1.1.4'
N N 0.0061 0.0033 'International Tables Vol C Tables 4.2.6.8 and 6.1.1.4'
O O 0.0106 0.0060 'International Tables Vol C Tables 4.2.6.8 and 6.1.1.4'
F F 0.0171 0.0103 'International Tables Vol C Tables 4.2.6.8 and 6.1.1.4'
V V 0.3005 0.5294 'International Tables Vol C Tables 4.2.6.8 and 6.1.1.4'

loop_
_geom_angle_atom_site_label_1
_geom_angle_atom_site_label_2
_geom_angle_atom_site_label_3
_geom_angle_site_symmetry_1
_geom_angle_site_symmetry_3
_geom_angle
_geom_angle_publ_flag
O1 V1 O2 . 5_575 104.55(6) ?
O1 V1 F1 . . 101.51(6) ?
O2 V1 F1 5_575 . 103.81(5) ?
O1 V1 N2 . . 91.61(6) ?
O2 V1 N2 5_575 . 93.00(5) ?
F1 V1 N2 . . 155.14(5) ?
O1 V1 N1 . . 97.47(6) ?
O2 V1 N1 5_575 . 154.20(5) ?
F1 V1 N1 . . 84.45(5) ?
N2 V1 N1 . . 72.87(5) ?
O1 V1 O2 . . 172.25(6) ?
O2 V1 O2 5_575 . 78.60(5) ?
F1 V1 O2 . . 84.39(5) ?
N2 V1 O2 . . 81.09(5) ?
N1 V1 O2 . . 77.95(5) ?
O1 V1 V1 . 5_575 150.07(5) ?
O2 V1 V1 5_575 5_575 46.17(4) ?
F1 V1 V1 . 5_575 93.36(4) ?
N2 V1 V1 . 5_575 85.11(4) ?
N1 V1 V1 . 5_575 109.81(4) ?
O2 V1 V1 . 5_575 32.44(3) ?
V1 O2 V1 5_575 . 101.40(5) ?
C1 N1 C5 . . 118.83(15) ?
C1 N1 V1 . . 122.59(11) ?
C5 N1 V1 . . 118.50(11) ?
C10 N2 C6 . . 118.87(15) ?
C10 N2 V1 . . 121.00(11) ?
C6 N2 V1 . . 119.98(11) ?
N1 C1 C2 . . 122.42(16) ?
N1 C1 H1 . . 118.8 ?
C2 C1 H1 . . 118.8 ?
C1 C2 C3 . . 118.95(16) ?
C1 C2 H2 . . 120.5 ?
C3 C2 H2 . . 120.5 ?
C4 C3 C2 . . 118.86(16) ?
C4 C3 H3 . . 120.6 ?
C2 C3 H3 . . 120.6 ?
C3 C4 C5 . . 119.03(16) ?
C3 C4 H4 . . 120.5 ?
C5 C4 H4 . . 120.5 ?
N1 C5 C4 . . 121.90(16) ?
N1 C5 C6 . . 114.17(14) ?
C4 C5 C6 . . 123.93(15) ?
N2 C6 C7 . . 121.90(16) ?
N2 C6 C5 . . 114.31(14) ?
C7 C6 C5 . . 123.74(15) ?
C8 C7 C6 . . 118.69(16) ?
C8 C7 H7 . . 120.7 ?
C6 C7 H7 . . 120.7 ?
C9 C8 C7 . . 119.33(16) ?
C9 C8 H8 . . 120.3 ?
C7 C8 H8 . . 120.3 ?
C10 C9 C8 . . 118.90(17) ?
C10 C9 H9 . . 120.5 ?
C8 C9 H9 . . 120.5 ?
N2 C10 C9 . . 122.31(16) ?
N2 C10 H10 . . 118.8 ?
C9 C10 H10 . . 118.8 ?

loop_
_geom_bond_atom_site_label_1
_geom_bond_atom_site_label_2
_geom_bond_site_symmetry_2
_geom_bond_distance
_geom_bond_publ_flag
V1 O1 . 1.6167(13) ?
V1 O2 5_575 1.7052(12) ?
V1 F1 . 1.8064(11) ?
V1 N2 . 2.1576(14) ?
V1 N1 . 2.2027(14) ?
V1 O2 . 2.2934(12) ?
V1 V1 5_575 3.1165(6) ?
N1 C1 . 1.338(2) ?
N1 C5 . 1.350(2) ?
N2 C10 . 1.341(2) ?
N2 C6 . 1.353(2) ?
C1 C2 . 1.387(2) ?
C1 H1 . 0.9500 ?
C2 C3 . 1.389(2) ?
C2 H2 . 0.9500 ?
C3 C4 . 1.388(3) ?
C3 H3 . 0.9500 ?
C4 C5 . 1.390(2) ?
C4 H4 . 0.9500 ?
C5 C6 . 1.478(2) ?
C6 C7 . 1.391(2) ?
C7 C8 . 1.388(3) ?
C7 H7 . 0.9500 ?
C8 C9 . 1.386(3) ?
C8 H8 . 0.9500 ?
C9 C10 . 1.386(2) ?
C9 H9 . 0.9500 ?
C10 H10 . 0.9500 ?

loop_
_geom_hbond_atom_site_label_D
_geom_hbond_atom_site_label_H
_geom_hbond_atom_site_label_A
_geom_hbond_site_symmetry_A
_geom_hbond_distance_DH
_geom_hbond_distance_HA
_geom_hbond_distance_DA
_geom_hbond_angle_DHA
C1 H1 F1 2 0.95 2.59 3.493(2) 159.5
C2 H2 O1 4_545 0.95 2.42 3.161(2) 134.2
C3 H3 F1 3_545 0.95 2.43 3.050(2) 123.1
C3 H3 F1 4_545 0.95 2.86 3.760(2) 159.4
C4 H4 O2 7_565 0.95 2.52 3.407(2) 154.6
C4 H4 F1 3_545 0.95 2.60 3.131(2) 116.0
C7 H7 O2 7_565 0.95 2.53 3.366(2) 147.4

loop_
_geom_torsion_atom_site_label_1
_geom_torsion_atom_site_label_2
_geom_torsion_atom_site_label_3
_geom_torsion_atom_site_label_4
_geom_torsion_site_symmetry_1
_geom_torsion_site_symmetry_2
_geom_torsion_site_symmetry_3
_geom_torsion_site_symmetry_4
_geom_torsion
_geom_torsion_publ_flag
O2 V1 O2 V1 5_575 . . 5_575 0.0 ?
F1 V1 O2 V1 . . . 5_575 105.34(6) ?
N2 V1 O2 V1 . . . 5_575 -94.91(6) ?
N1 V1 O2 V1 . . . 5_575 -169.16(6) ?
O1 V1 N1 C1 . . . . 91.27(14) ?
O2 V1 N1 C1 5_575 . . . -120.14(16) ?
F1 V1 N1 C1 . . . . -9.65(13) ?
N2 V1 N1 C1 . . . . -179.35(14) ?
O2 V1 N1 C1 . . . . -95.08(13) ?
V1 V1 N1 C1 5_575 . . . -101.23(13) ?
O1 V1 N1 C5 . . . . -92.04(13) ?
O2 V1 N1 C5 5_575 . . . 56.55(19) ?
F1 V1 N1 C5 . . . . 167.04(12) ?
N2 V1 N1 C5 . . . . -2.66(11) ?
O2 V1 N1 C5 . . . . 81.61(12) ?
V1 V1 N1 C5 5_575 . . . 75.46(12) ?
O1 V1 N2 C10 . . . . -78.03(14) ?
O2 V1 N2 C10 5_575 . . . 26.64(13) ?
F1 V1 N2 C10 . . . . 159.61(13) ?
N1 V1 N2 C10 . . . . -175.34(14) ?
O2 V1 N2 C10 . . . . 104.61(13) ?
V1 V1 N2 C10 5_575 . . . 72.17(13) ?
O1 V1 N2 C6 . . . . 97.41(13) ?
O2 V1 N2 C6 5_575 . . . -157.93(12) ?
F1 V1 N2 C6 . . . . -25.0(2) ?
N1 V1 N2 C6 . . . . 0.09(12) ?
O2 V1 N2 C6 . . . . -79.96(12) ?
V1 V1 N2 C6 5_575 . . . -112.39(12) ?
C5 N1 C1 C2 . . . . -1.6(3) ?
V1 N1 C1 C2 . . . . 175.09(13) ?
N1 C1 C2 C3 . . . . 1.0(3) ?
C1 C2 C3 C4 . . . . 0.3(3) ?
C2 C3 C4 C5 . . . . -1.0(3) ?
C1 N1 C5 C4 . . . . 0.9(2) ?
V1 N1 C5 C4 . . . . -175.93(12) ?
C1 N1 C5 C6 . . . . -178.60(14) ?
V1 N1 C5 C6 . . . . 4.58(18) ?
C3 C4 C5 N1 . . . . 0.4(3) ?
C3 C4 C5 C6 . . . . 179.83(15) ?
C10 N2 C6 C7 . . . . 0.1(2) ?
V1 N2 C6 C7 . . . . -175.39(12) ?
C10 N2 C6 C5 . . . . 177.71(14) ?
V1 N2 C6 C5 . . . . 2.18(18) ?
N1 C5 C6 N2 . . . . -4.3(2) ?
C4 C5 C6 N2 . . . . 176.19(15) ?
N1 C5 C6 C7 . . . . 173.19(15) ?
C4 C5 C6 C7 . . . . -6.3(3) ?
N2 C6 C7 C8 . . . . 0.3(3) ?
C5 C6 C7 C8 . . . . -177.03(15) ?
C6 C7 C8 C9 . . . . -0.2(3) ?
C7 C8 C9 C10 . . . . -0.3(3) ?
C6 N2 C10 C9 . . . . -0.7(3) ?
V1 N2 C10 C9 . . . . 174.79(13) ?
C8 C9 C10 N2 . . . . 0.8(3) ?
